data_4081688
loop_
_publ_author_name
'Hackenberg, Frauke'
'M\"uller-Bunz, Helge'
'Smith, Raymond'
'Streciwilk, Wojciech'
'Zhu, Xiangming'
'Tacke, Matthias'

_publ_section_title
;
 Novel Ruthenium(II) and Gold(I) NHC Complexes: Synthesis,
 Characterization, and Evaluation of Their Anticancer Properties
;
_journal_issue 19
_journal_name_full Organometallics
_journal_page_first 5551
_journal_paper_doi 10.1021/om400819p
_journal_volume 32
_journal_year 2013
_chemical_formula_moiety 'C26 H27 Cl2 N3 Ru'
_chemical_formula_sum 'C26 H27 Cl2 N3 Ru'
_chemical_formula_weight 553.48
_chemical_name_systematic
; 
 ? 
;
_space_group_IT_number 14
_symmetry_cell_setting monoclinic
_symmetry_space_group_name_Hall '-P 2ybc'
_symmetry_space_group_name_H-M 'P 1 21/c 1'
_atom_sites_solution_hydrogens geom
_atom_sites_solution_primary direct
_atom_sites_solution_secondary difmap
_audit_creation_method SHELXL-97
_cell_angle_alpha 90.00
_cell_angle_beta 116.291(2)
_cell_angle_gamma 90.00
_cell_formula_units_Z 4
_cell_length_a 13.2135(2)
_cell_length_b 17.0126(2)
_cell_length_c 11.9512(2)
_cell_measurement_reflns_used 24064
_cell_measurement_temperature 100(2)
_cell_measurement_theta_max 29.3130
_cell_measurement_theta_min 3.2890
_cell_volume 2408.67(7)
_computing_cell_refinement
; 
CrysAlisPro, Agilent Technologies, 
Version 1.171.36.24a (release 19-12-2012 CrysAlis171 .NET) 
(compiled Dec 19 2012,11:08:27) 
;
_computing_data_collection
; 
CrysAlisPro, Agilent Technologies, 
Version 1.171.36.24a (release 19-12-2012 CrysAlis171 .NET) 
(compiled Dec 19 2012,11:08:27) 
;
_computing_data_reduction
; 
CrysAlisPro, Agilent Technologies, 
Version 1.171.36.24a (release 19-12-2012 CrysAlis171 .NET) 
(compiled Dec 19 2012,11:08:27) 
;
_computing_structure_refinement 'SHELXL-97 (Sheldrick, 2008)'
_computing_structure_solution 'SHELXS-97 (Sheldrick, 2008)'
_diffrn_ambient_temperature 100(2)
_diffrn_detector_area_resol_mean 10.3196
_diffrn_measured_fraction_theta_full 0.992
_diffrn_measured_fraction_theta_max 0.937
_diffrn_measurement_device_type 'SuperNova, Dual, Cu at zero, Atlas'
_diffrn_measurement_method '\w scans'
_diffrn_radiation_monochromator mirror
_diffrn_radiation_source 'SuperNova (Mo) X-ray Source'
_diffrn_radiation_type MoK\a
_diffrn_radiation_wavelength 0.71073
_diffrn_reflns_av_R_equivalents 0.0310
_diffrn_reflns_av_sigmaI/netI 0.0208
_diffrn_reflns_limit_h_max 17
_diffrn_reflns_limit_h_min -17
_diffrn_reflns_limit_k_max 23
_diffrn_reflns_limit_k_min -23
_diffrn_reflns_limit_l_max 16
_diffrn_reflns_limit_l_min -16
_diffrn_reflns_number 43619
_diffrn_reflns_theta_full 28.00
_diffrn_reflns_theta_max 29.55
_diffrn_reflns_theta_min 2.95
_exptl_absorpt_coefficient_mu 0.892
_exptl_absorpt_correction_T_max 0.925
_exptl_absorpt_correction_T_min 0.859
_exptl_absorpt_correction_type analytical
_exptl_absorpt_process_details
; 
CrysAlisPro, Agilent Technologies, 
Version 1.171.36.24a (release 19-12-2012 CrysAlis171 .NET) 
(compiled Dec 19 2012,11:08:27) 
Analytical numeric absorption correction using a multifaceted crystal 
model based on expressions derived by R.C. Clark & J.S. Reid. 
(Clark, R. C. & Reid, J. S. (1995). Acta Cryst. A51, 887-897) 
;
_exptl_crystal_colour orange
_exptl_crystal_density_diffrn 1.526
_exptl_crystal_density_method 'not measured'
_exptl_crystal_description block
_exptl_crystal_F_000 1128
_exptl_crystal_size_max 0.2525
_exptl_crystal_size_mid 0.1796
_exptl_crystal_size_min 0.1350
_refine_diff_density_max 1.036
_refine_diff_density_min -0.818
_refine_diff_density_rms 0.086
_refine_ls_extinction_method none
_refine_ls_goodness_of_fit_ref 1.033
_refine_ls_hydrogen_treatment constr
_refine_ls_matrix_type full
_refine_ls_number_parameters 293
_refine_ls_number_reflns 6318
_refine_ls_number_restraints 0
_refine_ls_restrained_S_all 1.033
_refine_ls_R_factor_all 0.0335
_refine_ls_R_factor_gt 0.0283
_refine_ls_shift/su_max 0.002
_refine_ls_shift/su_mean 0.000
_refine_ls_structure_factor_coef Fsqd
_refine_ls_weighting_details 'calc w=1/[\s^2^(Fo^2^)+(0.0324P)^2^+3.8281P] where P=(Fo^2^+2Fc^2^)/3'
_refine_ls_weighting_scheme calc
_refine_ls_wR_factor_gt 0.0708
_refine_ls_wR_factor_ref 0.0746
_reflns_number_gt 5663
_reflns_number_total 6318
_reflns_threshold_expression I>2\s(I)
_cod_data_source_file om400819p_si_001.cif
_cod_data_source_block tac154
_cod_original_cell_volume 2408.67(6)
_cod_original_sg_symbol_H-M 'P 21/c'
_cod_database_code 4081688

loop_
_symmetry_equiv_pos_as_xyz
'x, y, z'
'-x, y+1/2, -z+1/2'
'-x, -y, -z'
'x, -y-1/2, z-1/2'

loop_
_atom_site_label
_atom_site_type_symbol
_atom_site_fract_x
_atom_site_fract_y
_atom_site_fract_z
_atom_site_U_iso_or_equiv
_atom_site_adp_type
_atom_site_occupancy
_atom_site_symmetry_multiplicity
_atom_site_calc_flag
_atom_site_refinement_flags
Ru Ru 0.343400(13) 0.327126(9) 0.704283(14) 0.01340(5) Uani 1 1 d .
Cl1 Cl 0.42638(4) 0.20075(3) 0.80180(4) 0.01328(9) Uani 1 1 d .
Cl2 Cl 0.36374(4) 0.36622(3) 0.90917(4) 0.01641(10) Uani 1 1 d .
C1 C 0.71895(19) 0.18742(13) 0.8205(2) 0.0206(4) Uani 1 1 d .
H1 H 0.6978 0.2130 0.8776 0.025 Uiso 1 1 calc R
C2 C 0.81022(18) 0.13636(12) 0.8651(2) 0.0209(4) Uani 1 1 d .
H2 H 0.8520 0.1274 0.9522 0.025 Uiso 1 1 calc R
C3 C 0.83997(17) 0.09827(12) 0.7802(2) 0.0203(4) Uani 1 1 d .
C7 C 0.93713(19) 0.04700(13) 0.8265(2) 0.0233(4) Uani 1 1 d .
N1 N 1.01355(17) 0.00569(13) 0.8636(2) 0.0306(4) Uani 1 1 d .
C4 C 0.77662(19) 0.10901(14) 0.6524(2) 0.0239(4) Uani 1 1 d .
H4 H 0.7952 0.0813 0.5949 0.029 Uiso 1 1 calc R
C5 C 0.68602(19) 0.16073(13) 0.6097(2) 0.0223(4) Uani 1 1 d .
H5 H 0.6426 0.1684 0.5225 0.027 Uiso 1 1 calc R
C6 C 0.65796(17) 0.20155(12) 0.69302(19) 0.0180(4) Uani 1 1 d .
C8 C 0.56122(17) 0.25894(12) 0.64199(19) 0.0182(4) Uani 1 1 d .
H8A H 0.5474 0.2742 0.5565 0.022 Uiso 1 1 calc R
H8B H 0.4923 0.2325 0.6363 0.022 Uiso 1 1 calc R
N2 N 0.58099(14) 0.33017(10) 0.71799(16) 0.0161(3) Uani 1 1 d .
C9 C 0.50324(17) 0.36647(11) 0.74736(18) 0.0155(4) Uani 1 1 d .
C10 C 0.67616(18) 0.37760(12) 0.75107(19) 0.0193(4) Uani 1 1 d .
C11 C 0.77498(19) 0.36816(14) 0.7376(2) 0.0252(5) Uani 1 1 d .
H11 H 0.7878 0.3230 0.6988 0.030 Uiso 1 1 calc R
C12 C 0.8535(2) 0.42848(15) 0.7840(2) 0.0311(5) Uani 1 1 d .
H12 H 0.9221 0.4243 0.7768 0.037 Uiso 1 1 calc R
C13 C 0.8352(2) 0.49479(15) 0.8406(2) 0.0322(6) Uani 1 1 d .
H13 H 0.8920 0.5341 0.8723 0.039 Uiso 1 1 calc R
C14 C 0.7358(2) 0.50498(14) 0.8518(2) 0.0274(5) Uani 1 1 d .
H14 H 0.7223 0.5505 0.8892 0.033 Uiso 1 1 calc R
C15 C 0.65698(18) 0.44451(13) 0.80497(19) 0.0206(4) Uani 1 1 d .
N3 N 0.55030(15) 0.43640(10) 0.79943(16) 0.0182(3) Uani 1 1 d .
C16 C 0.4972(2) 0.50168(13) 0.8338(2) 0.0247(5) Uani 1 1 d .
H16A H 0.4195 0.4875 0.8152 0.037 Uiso 1 1 calc R
H16B H 0.4967 0.5486 0.7860 0.037 Uiso 1 1 calc R
H16C H 0.5399 0.5126 0.9232 0.037 Uiso 1 1 calc R
C17 C 0.16323(17) 0.28420(13) 0.60555(19) 0.0184(4) Uani 1 1 d .
C23 C 0.10152(18) 0.22387(13) 0.6457(2) 0.0218(4) Uani 1 1 d .
H23 H 0.1572 0.1827 0.6958 0.026 Uiso 1 1 calc R
C24 C 0.0101(2) 0.18408(15) 0.5297(2) 0.0283(5) Uani 1 1 d .
H24A H -0.0445 0.2236 0.4778 0.042 Uiso 1 1 calc R
H24B H -0.0287 0.1442 0.5556 0.042 Uiso 1 1 calc R
H24C H 0.0452 0.1591 0.4817 0.042 Uiso 1 1 calc R
C25 C 0.0496(2) 0.25827(16) 0.7262(2) 0.0294(5) Uani 1 1 d .
H25A H 0.1079 0.2861 0.7974 0.044 Uiso 1 1 calc R
H25B H 0.0182 0.2158 0.7566 0.044 Uiso 1 1 calc R
H25C H -0.0106 0.2951 0.6764 0.044 Uiso 1 1 calc R
C18 C 0.16520(18) 0.36473(13) 0.6311(2) 0.0209(4) Uani 1 1 d .
H18 H 0.1234 0.3833 0.6731 0.025 Uiso 1 1 calc R
C19 C 0.22757(18) 0.41966(13) 0.5965(2) 0.0216(4) Uani 1 1 d .
H19 H 0.2288 0.4735 0.6183 0.026 Uiso 1 1 calc R
C20 C 0.28767(18) 0.39486(13) 0.53007(19) 0.0204(4) Uani 1 1 d .
C26 C 0.3531(2) 0.45248(14) 0.4922(2) 0.0273(5) Uani 1 1 d .
H26A H 0.3039 0.4741 0.4098 0.041 Uiso 1 1 calc R
H26B H 0.4173 0.4257 0.4886 0.041 Uiso 1 1 calc R
H26C H 0.3808 0.4952 0.5534 0.041 Uiso 1 1 calc R
C21 C 0.28751(18) 0.31351(13) 0.50294(18) 0.0183(4) Uani 1 1 d .
H21 H 0.3258 0.2953 0.4569 0.022 Uiso 1 1 calc R
C22 C 0.23001(17) 0.25970(12) 0.54485(18) 0.0182(4) Uani 1 1 d .
H22 H 0.2360 0.2051 0.5321 0.022 Uiso 1 1 calc R

loop_
_atom_site_aniso_label
_atom_site_aniso_U_11
_atom_site_aniso_U_22
_atom_site_aniso_U_33
_atom_site_aniso_U_23
_atom_site_aniso_U_13
_atom_site_aniso_U_12
Ru 0.01640(9) 0.01231(8) 0.01146(8) -0.00061(5) 0.00616(6) 0.00030(5)
Cl1 0.0168(2) 0.01251(19) 0.00993(19) 0.00127(15) 0.00536(17) 0.00047(16)
Cl2 0.0254(2) 0.0150(2) 0.0107(2) -0.00260(15) 0.00968(18) -0.00436(17)
C1 0.0238(10) 0.0194(10) 0.0201(10) -0.0017(8) 0.0111(9) 0.0018(8)
C2 0.0230(10) 0.0191(10) 0.0180(10) 0.0001(8) 0.0068(8) 0.0003(8)
C3 0.0179(10) 0.0165(9) 0.0281(11) -0.0015(8) 0.0115(9) -0.0025(8)
C7 0.0217(10) 0.0219(10) 0.0283(11) -0.0036(9) 0.0128(9) -0.0032(8)
N1 0.0253(10) 0.0299(11) 0.0366(11) -0.0035(9) 0.0138(9) 0.0025(8)
C4 0.0236(11) 0.0258(11) 0.0255(11) -0.0049(9) 0.0138(9) 0.0001(9)
C5 0.0222(10) 0.0262(11) 0.0181(10) -0.0032(8) 0.0085(9) -0.0002(8)
C6 0.0182(9) 0.0171(9) 0.0192(10) -0.0015(8) 0.0088(8) -0.0027(7)
C8 0.0182(9) 0.0204(10) 0.0141(9) -0.0013(7) 0.0055(8) 0.0012(8)
N2 0.0162(8) 0.0173(8) 0.0139(8) 0.0004(6) 0.0057(7) -0.0007(6)
C9 0.0204(9) 0.0144(9) 0.0110(8) 0.0014(7) 0.0065(7) -0.0006(7)
C10 0.0185(9) 0.0187(9) 0.0169(9) 0.0059(7) 0.0044(8) -0.0020(8)
C11 0.0200(10) 0.0243(11) 0.0300(12) 0.0101(9) 0.0098(9) 0.0027(8)
C12 0.0187(10) 0.0321(13) 0.0378(13) 0.0155(10) 0.0081(10) -0.0008(9)
C13 0.0238(11) 0.0268(12) 0.0356(13) 0.0089(10) 0.0038(10) -0.0092(9)
C14 0.0299(12) 0.0212(11) 0.0232(11) 0.0037(9) 0.0047(9) -0.0073(9)
C15 0.0229(10) 0.0200(10) 0.0153(9) 0.0047(7) 0.0053(8) -0.0030(8)
N3 0.0229(9) 0.0159(8) 0.0152(8) -0.0005(6) 0.0081(7) -0.0038(7)
C16 0.0386(13) 0.0157(9) 0.0257(11) -0.0062(8) 0.0196(10) -0.0044(9)
C17 0.0148(9) 0.0227(10) 0.0137(9) 0.0001(7) 0.0026(8) 0.0016(7)
C23 0.0174(10) 0.0244(10) 0.0205(10) 0.0024(8) 0.0058(8) -0.0006(8)
C24 0.0221(11) 0.0284(12) 0.0284(12) -0.0021(9) 0.0057(10) -0.0045(9)
C25 0.0271(12) 0.0378(13) 0.0243(11) 0.0009(10) 0.0123(10) -0.0023(10)
C18 0.0192(10) 0.0223(10) 0.0201(10) 0.0007(8) 0.0077(8) 0.0060(8)
C19 0.0241(10) 0.0166(9) 0.0218(10) 0.0028(8) 0.0081(9) 0.0058(8)
C20 0.0221(10) 0.0217(10) 0.0142(9) 0.0046(8) 0.0051(8) 0.0032(8)
C26 0.0352(12) 0.0246(11) 0.0216(11) 0.0076(9) 0.0122(10) -0.0004(9)
C21 0.0186(10) 0.0235(10) 0.0108(9) 0.0000(7) 0.0046(8) 0.0019(8)
C22 0.0179(9) 0.0193(10) 0.0124(9) -0.0021(7) 0.0022(8) 0.0010(7)

loop_
_atom_type_symbol
_atom_type_description
_atom_type_scat_dispersion_real
_atom_type_scat_dispersion_imag
_atom_type_scat_source
C C 0.0033 0.0016 'International Tables Vol C Tables 4.2.6.8 and 6.1.1.4'
H H 0.0000 0.0000 'International Tables Vol C Tables 4.2.6.8 and 6.1.1.4'
N N 0.0061 0.0033 'International Tables Vol C Tables 4.2.6.8 and 6.1.1.4'
Cl Cl 0.1484 0.1585 'International Tables Vol C Tables 4.2.6.8 and 6.1.1.4'
Ru Ru -1.2594 0.8363 'International Tables Vol C Tables 4.2.6.8 and 6.1.1.4'

loop_
_geom_angle_atom_site_label_1
_geom_angle_atom_site_label_2
_geom_angle_atom_site_label_3
_geom_angle
C9 Ru C22 129.01(8)
C9 Ru C19 106.77(8)
C22 Ru C19 80.26(8)
C9 Ru C21 96.81(8)
C22 Ru C21 37.93(8)
C19 Ru C21 67.69(8)
C9 Ru C20 86.70(8)
C22 Ru C20 68.46(8)
C19 Ru C20 37.68(8)
C21 Ru C20 37.73(8)
C9 Ru C18 143.31(8)
C22 Ru C18 66.66(8)
C19 Ru C18 37.83(8)
C21 Ru C18 79.32(8)
C20 Ru C18 67.86(8)
C9 Ru C17 164.97(8)
C22 Ru C17 37.69(8)
C19 Ru C17 67.82(8)
C21 Ru C17 68.17(8)
C20 Ru C17 80.88(8)
C18 Ru C17 36.51(8)
C9 Ru Cl2 90.90(6)
C22 Ru Cl2 139.20(6)
C19 Ru Cl2 97.64(6)
C21 Ru Cl2 164.87(6)
C20 Ru Cl2 130.53(6)
C18 Ru Cl2 86.71(6)
C17 Ru Cl2 103.59(5)
C9 Ru Cl1 88.45(6)
C22 Ru Cl1 86.74(6)
C19 Ru Cl1 164.15(6)
C21 Ru Cl1 106.87(6)
C20 Ru Cl1 142.91(6)
C18 Ru Cl1 127.81(6)
C17 Ru Cl1 96.34(5)
Cl2 Ru Cl1 86.260(16)
C2 C1 C6 120.7(2)
C2 C1 H1 119.6
C6 C1 H1 119.6
C1 C2 C3 119.2(2)
C1 C2 H2 120.4
C3 C2 H2 120.4
C4 C3 C2 120.7(2)
C4 C3 C7 120.0(2)
C2 C3 C7 119.3(2)
N1 C7 C3 179.2(3)
C5 C4 C3 119.2(2)
C5 C4 H4 120.4
C3 C4 H4 120.4
C4 C5 C6 120.9(2)
C4 C5 H5 119.6
C6 C5 H5 119.6
C5 C6 C1 119.2(2)
C5 C6 C8 118.74(19)
C1 C6 C8 122.06(19)
N2 C8 C6 113.47(16)
N2 C8 H8A 108.9
C6 C8 H8A 108.9
N2 C8 H8B 108.9
C6 C8 H8B 108.9
H8A C8 H8B 107.7
C9 N2 C10 110.51(17)
C9 N2 C8 125.63(17)
C10 N2 C8 122.96(18)
N3 C9 N2 105.59(17)
N3 C9 Ru 127.72(15)
N2 C9 Ru 126.42(14)
C15 C10 C11 121.5(2)
C15 C10 N2 106.22(18)
C11 C10 N2 132.3(2)
C12 C11 C10 116.2(2)
C12 C11 H11 121.9
C10 C11 H11 121.9
C11 C12 C13 122.2(2)
C11 C12 H12 118.9
C13 C12 H12 118.9
C14 C13 C12 121.6(2)
C14 C13 H13 119.2
C12 C13 H13 119.2
C13 C14 C15 116.1(2)
C13 C14 H14 122.0
C15 C14 H14 122.0
C10 C15 N3 106.68(18)
C10 C15 C14 122.4(2)
N3 C15 C14 130.9(2)
C9 N3 C15 110.97(18)
C9 N3 C16 127.77(18)
C15 N3 C16 120.88(18)
N3 C16 H16A 109.5
N3 C16 H16B 109.5
H16A C16 H16B 109.5
N3 C16 H16C 109.5
H16A C16 H16C 109.5
H16B C16 H16C 109.5
C18 C17 C22 116.06(19)
C18 C17 C23 123.65(19)
C22 C17 C23 120.17(19)
C18 C17 Ru 69.92(12)
C22 C17 Ru 67.36(11)
C23 C17 Ru 130.10(14)
C17 C23 C25 113.29(19)
C17 C23 C24 109.38(18)
C25 C23 C24 110.21(19)
C17 C23 H23 107.9
C25 C23 H23 107.9
C24 C23 H23 107.9
C23 C24 H24A 109.5
C23 C24 H24B 109.5
H24A C24 H24B 109.5
C23 C24 H24C 109.5
H24A C24 H24C 109.5
H24B C24 H24C 109.5
C23 C25 H25A 109.5
C23 C25 H25B 109.5
H25A C25 H25B 109.5
C23 C25 H25C 109.5
H25A C25 H25C 109.5
H25B C25 H25C 109.5
C17 C18 C19 122.4(2)
C17 C18 Ru 73.58(12)
C19 C18 Ru 69.69(12)
C17 C18 H18 118.8
C19 C18 H18 118.8
Ru C18 H18 130.8
C20 C19 C18 120.6(2)
C20 C19 Ru 72.16(12)
C18 C19 Ru 72.48(12)
C20 C19 H19 119.7
C18 C19 H19 119.7
Ru C19 H19 127.8
C19 C20 C21 118.3(2)
C19 C20 C26 121.0(2)
C21 C20 C26 120.6(2)
C19 C20 Ru 70.17(12)
C21 C20 Ru 70.86(11)
C26 C20 Ru 129.05(15)
C20 C26 H26A 109.5
C20 C26 H26B 109.5
H26A C26 H26B 109.5
C20 C26 H26C 109.5
H26A C26 H26C 109.5
H26B C26 H26C 109.5
C22 C21 C20 119.73(19)
C22 C21 Ru 69.69(11)
C20 C21 Ru 71.42(12)
C22 C21 H21 120.1
C20 C21 H21 120.1
Ru C21 H21 131.5
C21 C22 C17 122.64(19)
C21 C22 Ru 72.37(12)
C17 C22 Ru 74.96(12)
C21 C22 H22 118.7
C17 C22 H22 118.7
Ru C22 H22 125.9

loop_
_geom_bond_atom_site_label_1
_geom_bond_atom_site_label_2
_geom_bond_distance
Ru C9 2.052(2)
Ru C22 2.159(2)
Ru C19 2.176(2)
Ru C21 2.194(2)
Ru C20 2.202(2)
Ru C18 2.212(2)
Ru C17 2.259(2)
Ru Cl2 2.4346(5)
Ru Cl1 2.4599(5)
C1 C2 1.387(3)
C1 C6 1.393(3)
C1 H1 0.9500
C2 C3 1.398(3)
C2 H2 0.9500
C3 C4 1.392(3)
C3 C7 1.444(3)
C7 N1 1.146(3)
C4 C5 1.388(3)
C4 H4 0.9500
C5 C6 1.393(3)
C5 H5 0.9500
C6 C8 1.506(3)
C8 N2 1.467(3)
C8 H8A 0.9900
C8 H8B 0.9900
N2 C9 1.371(3)
N2 C10 1.396(3)
C9 N3 1.359(3)
C10 C15 1.386(3)
C10 C11 1.394(3)
C11 C12 1.389(3)
C11 H11 0.9500
C12 C13 1.391(4)
C12 H12 0.9500
C13 C14 1.389(4)
C13 H13 0.9500
C14 C15 1.393(3)
C14 H14 0.9500
C15 N3 1.388(3)
N3 C16 1.466(3)
C16 H16A 0.9800
C16 H16B 0.9800
C16 H16C 0.9800
C17 C18 1.401(3)
C17 C22 1.430(3)
C17 C23 1.515(3)
C23 C25 1.524(3)
C23 C24 1.534(3)
C23 H23 1.0000
C24 H24A 0.9800
C24 H24B 0.9800
C24 H24C 0.9800
C25 H25A 0.9800
C25 H25B 0.9800
C25 H25C 0.9800
C18 C19 1.423(3)
C18 H18 0.9500
C19 C20 1.414(3)
C19 H19 0.9500
C20 C21 1.421(3)
C20 C26 1.503(3)
C26 H26A 0.9800
C26 H26B 0.9800
C26 H26C 0.9800
C21 C22 1.415(3)
C21 H21 0.9500
C22 H22 0.9500

loop_
_geom_torsion_atom_site_label_1
_geom_torsion_atom_site_label_2
_geom_torsion_atom_site_label_3
_geom_torsion_atom_site_label_4
_geom_torsion
C6 C1 C2 C3 -0.7(3)
C1 C2 C3 C4 -2.3(3)
C1 C2 C3 C7 178.0(2)
C2 C3 C4 C5 2.7(3)
C7 C3 C4 C5 -177.6(2)
C3 C4 C5 C6 -0.1(3)
C4 C5 C6 C1 -2.8(3)
C4 C5 C6 C8 178.0(2)
C2 C1 C6 C5 3.2(3)
C2 C1 C6 C8 -177.6(2)
C5 C6 C8 N2 -141.9(2)
C1 C6 C8 N2 39.0(3)
C6 C8 N2 C9 -138.0(2)
C6 C8 N2 C10 53.9(3)
C10 N2 C9 N3 -0.3(2)
C8 N2 C9 N3 -169.66(17)
C10 N2 C9 Ru 174.06(14)
C8 N2 C9 Ru 4.7(3)
C22 Ru C9 N3 141.65(16)
C19 Ru C9 N3 50.70(19)
C21 Ru C9 N3 119.40(18)
C20 Ru C9 N3 82.99(18)
C18 Ru C9 N3 38.1(2)
C17 Ru C9 N3 117.2(3)
Cl2 Ru C9 N3 -47.57(17)
Cl1 Ru C9 N3 -133.80(17)
C22 Ru C9 N2 -31.5(2)
C19 Ru C9 N2 -122.47(17)
C21 Ru C9 N2 -53.77(18)
C20 Ru C9 N2 -90.18(17)
C18 Ru C9 N2 -135.02(17)
C17 Ru C9 N2 -55.9(4)
Cl2 Ru C9 N2 139.27(16)
Cl1 Ru C9 N2 53.04(16)
C9 N2 C10 C15 1.3(2)
C8 N2 C10 C15 170.95(17)
C9 N2 C10 C11 -178.0(2)
C8 N2 C10 C11 -8.3(3)
C15 C10 C11 C12 1.6(3)
N2 C10 C11 C12 -179.2(2)
C10 C11 C12 C13 -0.1(3)
C11 C12 C13 C14 -1.2(4)
C12 C13 C14 C15 1.0(3)
C11 C10 C15 N3 177.69(19)
N2 C10 C15 N3 -1.7(2)
C11 C10 C15 C14 -1.8(3)
N2 C10 C15 C14 178.79(19)
C13 C14 C15 C10 0.5(3)
C13 C14 C15 N3 -178.9(2)
N2 C9 N3 C15 -0.8(2)
Ru C9 N3 C15 -175.06(14)
N2 C9 N3 C16 172.18(19)
Ru C9 N3 C16 -2.1(3)
C10 C15 N3 C9 1.6(2)
C14 C15 N3 C9 -179.0(2)
C10 C15 N3 C16 -171.93(18)
C14 C15 N3 C16 7.5(3)
C9 Ru C17 C18 -99.5(3)
C22 Ru C17 C18 -131.25(18)
C19 Ru C17 C18 -28.02(13)
C21 Ru C17 C18 -101.87(14)
C20 Ru C17 C18 -64.87(13)
Cl2 Ru C17 C18 64.80(12)
Cl1 Ru C17 C18 152.47(12)
C9 Ru C17 C22 31.7(3)
C19 Ru C17 C22 103.23(13)
C21 Ru C17 C22 29.39(12)
C20 Ru C17 C22 66.39(13)
C18 Ru C17 C22 131.25(18)
Cl2 Ru C17 C22 -163.95(11)
Cl1 Ru C17 C22 -76.28(12)
C9 Ru C17 C23 142.8(3)
C22 Ru C17 C23 111.1(2)
C19 Ru C17 C23 -145.6(2)
C21 Ru C17 C23 140.5(2)
C20 Ru C17 C23 177.5(2)
C18 Ru C17 C23 -117.6(2)
Cl2 Ru C17 C23 -52.8(2)
Cl1 Ru C17 C23 34.86(19)
C18 C17 C23 C25 -4.8(3)
C22 C17 C23 C25 171.10(19)
Ru C17 C23 C25 86.4(2)
C18 C17 C23 C24 118.6(2)
C22 C17 C23 C24 -65.5(2)
Ru C17 C23 C24 -150.21(17)
C22 C17 C18 C19 1.4(3)
C23 C17 C18 C19 177.5(2)
Ru C17 C18 C19 51.99(19)
C22 C17 C18 Ru -50.57(16)
C23 C17 C18 Ru 125.49(19)
C9 Ru C18 C17 154.67(13)
C22 Ru C18 C17 30.04(12)
C19 Ru C18 C17 134.83(19)
C21 Ru C18 C17 67.59(13)
C20 Ru C18 C17 105.19(14)
Cl2 Ru C18 C17 -118.24(12)
Cl1 Ru C18 C17 -35.56(15)
C9 Ru C18 C19 19.8(2)
C22 Ru C18 C19 -104.79(14)
C21 Ru C18 C19 -67.24(13)
C20 Ru C18 C19 -29.63(13)
C17 Ru C18 C19 -134.83(19)
Cl2 Ru C18 C19 106.93(12)
Cl1 Ru C18 C19 -170.38(10)
C17 C18 C19 C20 2.3(3)
Ru C18 C19 C20 55.95(18)
C17 C18 C19 Ru -53.69(19)
C9 Ru C19 C20 60.76(14)
C22 Ru C19 C20 -67.21(13)
C21 Ru C19 C20 -29.83(13)
C18 Ru C19 C20 -131.47(19)
C17 Ru C19 C20 -104.36(14)
Cl2 Ru C19 C20 154.03(12)
Cl1 Ru C19 C20 -102.6(2)
C9 Ru C19 C18 -167.77(12)
C22 Ru C19 C18 64.25(13)
C21 Ru C19 C18 101.64(14)
C20 Ru C19 C18 131.47(19)
C17 Ru C19 C18 27.11(12)
Cl2 Ru C19 C18 -74.50(12)
Cl1 Ru C19 C18 28.9(3)
C18 C19 C20 C21 -2.3(3)
Ru C19 C20 C21 53.82(17)
C18 C19 C20 C26 179.5(2)
Ru C19 C20 C26 -124.4(2)
C18 C19 C20 Ru -56.10(18)
C9 Ru C20 C19 -123.19(14)
C22 Ru C20 C19 102.33(14)
C21 Ru C20 C19 131.23(19)
C18 Ru C20 C19 29.75(13)
C17 Ru C20 C19 65.30(13)
Cl2 Ru C20 C19 -34.82(15)
Cl1 Ru C20 C19 153.76(11)
C9 Ru C20 C21 105.58(13)
C22 Ru C20 C21 -28.89(12)
C19 Ru C20 C21 -131.23(19)
C18 Ru C20 C21 -101.48(14)
C17 Ru C20 C21 -65.92(13)
Cl2 Ru C20 C21 -166.05(10)
Cl1 Ru C20 C21 22.54(18)
C9 Ru C20 C26 -8.8(2)
C22 Ru C20 C26 -143.3(2)
C19 Ru C20 C26 114.4(3)
C21 Ru C20 C26 -114.4(3)
C18 Ru C20 C26 144.2(2)
C17 Ru C20 C26 179.7(2)
Cl2 Ru C20 C26 79.6(2)
Cl1 Ru C20 C26 -91.8(2)
C19 C20 C21 C22 -1.3(3)
C26 C20 C21 C22 176.86(19)
Ru C20 C21 C22 52.14(17)
C19 C20 C21 Ru -53.49(17)
C26 C20 C21 Ru 124.72(19)
C9 Ru C21 C22 151.40(12)
C19 Ru C21 C22 -103.23(14)
C20 Ru C21 C22 -133.03(19)
C18 Ru C21 C22 -65.55(13)
C17 Ru C21 C22 -29.21(12)
Cl2 Ru C21 C22 -88.4(2)
Cl1 Ru C21 C22 60.95(12)
C9 Ru C21 C20 -75.58(13)
C22 Ru C21 C20 133.03(19)
C19 Ru C21 C20 29.79(13)
C18 Ru C21 C20 67.48(13)
C17 Ru C21 C20 103.82(14)
Cl2 Ru C21 C20 44.6(3)
Cl1 Ru C21 C20 -166.02(11)
C20 C21 C22 C17 5.3(3)
Ru C21 C22 C17 58.20(17)
C20 C21 C22 Ru -52.94(17)
C18 C17 C22 C21 -5.2(3)
C23 C17 C22 C21 178.61(18)
Ru C17 C22 C21 -57.01(17)
C18 C17 C22 Ru 51.81(16)
C23 C17 C22 Ru -124.39(18)
C9 Ru C22 C21 -37.72(16)
C19 Ru C22 C21 66.03(13)
C20 Ru C22 C21 28.74(12)
C18 Ru C22 C21 103.03(14)
C17 Ru C22 C21 132.18(18)
Cl2 Ru C22 C21 156.47(10)
Cl1 Ru C22 C21 -123.08(12)
C9 Ru C22 C17 -169.90(11)
C19 Ru C22 C17 -66.15(13)
C21 Ru C22 C17 -132.18(18)
C20 Ru C22 C17 -103.44(13)
C18 Ru C22 C17 -29.15(12)
Cl2 Ru C22 C17 24.29(16)
Cl1 Ru C22 C17 104.74(11)
